data_4028806
loop_
_publ_author_name
'Ramarao Parella'
'Bojan Gopalakrishnan'
'Srinivasarao Arulananda Babu'

_publ_contact_author_address
;
Department of Chemical Sciences
Indian Institute of Science Education and Research, Mohali, Sector 81,
S. A. S. Nagar, Manauli PO, Punjab, INDIA. 140306.
;
_publ_contact_author_email sababu@iisermohali.ac.in
_publ_contact_author_fax '0091 (172) 2240266'
_publ_contact_author_name 'Babu, S. A.'
_publ_contact_author_phone '0091 (172) 2240124'
_publ_section_title
;
 Direct Bis-Arylation of Cyclobutanecarboxamide via Double C-H Activation:
 An Auxiliary-Aided Diastereoselective Pd-Catalyzed Access to
 Trisubstituted Cyclobutane Scaffolds Having Three Contiguous
 Stereocenters and an All-cis Stereochemistry
;
_journal_name_full 'Journal of Organic Chemistry'
_journal_page_first 11911
_journal_page_last 11934
_journal_paper_doi 10.1021/jo4019733
_journal_volume 78
_journal_year 2013
_chemical_formula_moiety 'C26 H20 Br2 N2 O'
_chemical_formula_sum 'C26 H19.5 Br2 N2 O'
_chemical_formula_weight 535.76
_chemical_name_systematic
;
 ?
;
_space_group_crystal_system triclinic
_space_group_IT_number 2
_space_group_name_Hall '-P 1'
_space_group_name_H-M_alt 'P -1'
_symmetry_space_group_name_Hall '-P 1'
_symmetry_space_group_name_H-M 'P -1'
_atom_sites_solution_hydrogens geom
_atom_sites_solution_primary direct
_atom_sites_solution_secondary difmap
_audit_conform_dict_location ftp://ftp.iucr.org/pub/cif_core.dic
_audit_conform_dict_name cif_core.dic
_audit_conform_dict_version 2.4
_audit_creation_date 2012-12-28T21:43:46-00:00
_audit_creation_method 'WinGX routine CIF_UPDATE'
_cell_angle_alpha 90.655(2)
_cell_angle_beta 90.471(2)
_cell_angle_gamma 95.063(2)
_cell_formula_units_Z 4
_cell_length_a 10.3801(4)
_cell_length_b 15.2819(5)
_cell_length_c 15.5503(6)
_cell_measurement_reflns_used 4502
_cell_measurement_temperature 298
_cell_measurement_theta_max 21.628
_cell_measurement_theta_min 2.356
_cell_volume 2456.82(16)
_computing_data_reduction 'SAINT v7.68A (Bruker, 2009)'
_computing_molecular_graphics
;
O. V. Dolomanov, L. J. Bourhis, R. J. Gildea, J. A. K. Howard and H. Puschmann,
OLEX2: a complete structure solution, refinement and analysis program.
        J. Appl. Cryst. (2009). 42, 339-341.
;
_computing_publication_material
;
O. V. Dolomanov, L. J. Bourhis, R. J. Gildea, J. A. K. Howard and H. Puschmann,
OLEX2: a complete structure solution, refinement and analysis program.
        J. Appl. Cryst. (2009). 42, 339-341.
;
_computing_structure_refinement
;
        SHELXL, G.M. Sheldrick, Acta Cryst.
        2008). A64, 112-122
;
_computing_structure_solution 'SHELXS-97 (Sheldrick, 1990)'
_diffrn_ambient_temperature 298
_diffrn_measured_fraction_theta_full 0.998
_diffrn_measured_fraction_theta_max 0.998
_diffrn_radiation_monochromator graphite
_diffrn_radiation_type 'MO K\a'
_diffrn_radiation_wavelength 0.71073
_diffrn_reflns_av_R_equivalents 0.0304
_diffrn_reflns_limit_h_max 12
_diffrn_reflns_limit_h_min -11
_diffrn_reflns_limit_k_max 18
_diffrn_reflns_limit_k_min -18
_diffrn_reflns_limit_l_max 18
_diffrn_reflns_limit_l_min -18
_diffrn_reflns_number 21285
_diffrn_reflns_theta_full 25.03
_diffrn_reflns_theta_max 25.03
_diffrn_reflns_theta_min 1.34
_diffrn_source 'fine-focus sealed tube'
_exptl_absorpt_coefficient_mu 3.319
_exptl_absorpt_correction_T_max 0.7461
_exptl_absorpt_correction_T_min 0.5833
_exptl_absorpt_correction_type multi-scan
_exptl_absorpt_process_details
;
        SADABS-2008/1 (Bruker,2008) was used for absorption correction.
        R(int) was 0.0658 before and 0.0357 after correction.
        The Ratio of minimum to maximum transmission is 0.7818.
        The \l/2 correction factor is 0.0015.
;
_exptl_crystal_colour colourless
_exptl_crystal_density_diffrn 1.448
_exptl_crystal_description block
_exptl_crystal_F_000 1070
_exptl_crystal_size_max 0.3
_exptl_crystal_size_mid 0.2
_exptl_crystal_size_min 0.2
_refine_diff_density_max 1.227
_refine_diff_density_min -0.616
_refine_diff_density_rms 0.117
_refine_ls_extinction_method none
_refine_ls_goodness_of_fit_ref 1.029
_refine_ls_hydrogen_treatment mixed
_refine_ls_matrix_type full
_refine_ls_number_parameters 559
_refine_ls_number_reflns 8667
_refine_ls_number_restraints 0
_refine_ls_restrained_S_all 1.029
_refine_ls_R_factor_all 0.1107
_refine_ls_R_factor_gt 0.061
_refine_ls_shift/su_max 0.001
_refine_ls_shift/su_mean 0
_refine_ls_structure_factor_coef Fsqd
_refine_ls_weighting_details 'calc w=1/[\s^2^(Fo^2^)+(0.1569P)^2^+0.0000P] where P=(Fo^2^+2Fc^2^)/3'
_refine_ls_weighting_scheme calc
_refine_ls_wR_factor_gt 0.2119
_refine_ls_wR_factor_ref 0.2484
_reflns_number_gt 5045
_reflns_number_total 8667
_reflns_threshold_expression >2sigma(I)
_cod_data_source_file jo4019733_si_003.cif
_cod_data_source_block sci95_pr894b2_0m
_cod_original_formula_sum 'C26 H19.50 Br2 N2 O'
_cod_database_code 4028806

loop_
_space_group_symop_id
_space_group_symop_operation_xyz
1 'x, y, z'
2 '-x, -y, -z'

loop_
_atom_site_label
_atom_site_type_symbol
_atom_site_fract_x
_atom_site_fract_y
_atom_site_fract_z
_atom_site_U_iso_or_equiv
_atom_site_adp_type
_atom_site_occupancy
_atom_site_symmetry_multiplicity
_atom_site_calc_flag
_atom_site_refinement_flags
Br1 Br 0.71952(8) -0.08505(5) 0.86872(6) 0.0818(3) Uani 1 1 d .
Br2 Br 0.40694(9) 0.73024(5) 0.81721(5) 0.0814(3) Uani 1 1 d .
Br3 Br 0.82060(11) 1.09199(6) 0.21564(11) 0.1433(6) Uani 1 1 d .
Br4 Br 1.08793(9) 0.25889(5) 0.11556(6) 0.0878(3) Uani 1 1 d .
O1 O 0.4908(4) 0.2900(3) 0.7624(3) 0.0605(11) Uani 1 1 d .
O2 O 0.9621(4) 0.6662(3) 0.2406(3) 0.0562(11) Uani 1 1 d .
N1 N 0.1685(6) 0.1892(4) 0.5484(4) 0.0712(16) Uani 1 1 d .
N2 N 0.3164(4) 0.2518(3) 0.6783(3) 0.0492(12) Uani 1 1 d .
H2 H 0.2363 0.2321 0.6804 0.059 Uiso 1 1 calc R
N3 N 1.0796(5) 0.6580(3) 0.3640(3) 0.0518(12) Uani 1 1 d .
H3 H 1.1561 0.6689 0.3852 0.062 Uiso 1 1 calc R
N4 N 1.1276(5) 0.6790(4) 0.5306(3) 0.0593(14) Uani 1 1 d .
C1 C 0.1309(13) 0.1705(6) 0.3915(6) 0.109(3) Uani 1 1 d .
H1 H 0.0756 0.1482 0.3476 0.131 Uiso 1 1 calc R
C2 C 0.0930(10) 0.1619(5) 0.4802(7) 0.106(3) Uani 1 1 d .
H2A H 0.0107 0.1356 0.4914 0.127 Uiso 1 1 calc R
C3 C 0.2848(7) 0.2319(4) 0.5283(4) 0.0625(17) Uani 1 1 d .
C4 C 0.3664(6) 0.2640(4) 0.5970(4) 0.0524(15) Uani 1 1 d .
C5 C 0.3767(6) 0.2667(4) 0.7547(4) 0.0457(14) Uani 1 1 d .
C6 C 0.2874(5) 0.2532(4) 0.8312(4) 0.0485(14) Uani 1 1 d .
H6 H 0.2 0.2289 0.8148 0.058 Uiso 1 1 calc R
C7 C 0.3449(6) 0.2039(4) 0.9082(4) 0.0517(15) Uani 1 1 d .
H7 H 0.2725 0.1756 0.9407 0.062 Uiso 1 1 calc R
C8 C 0.4417(6) 0.1376(4) 0.8948(4) 0.0512(15) Uani 1 1 d .
C9 C 0.5361(6) 0.1275(4) 0.9563(4) 0.0531(15) Uani 1 1 d .
H9 H 0.5434 0.1651 1.0039 0.064 Uiso 1 1 calc R
C10 C 0.6193(6) 0.0625(4) 0.9484(4) 0.0599(17) Uani 1 1 d .
H10 H 0.6819 0.0561 0.9904 0.072 Uiso 1 1 calc R
C11 C 0.6094(6) 0.0079(4) 0.8787(4) 0.0567(16) Uani 1 1 d .
C12 C 0.3681(6) 0.6085(4) 0.8389(4) 0.0564(16) Uani 1 1 d .
C13 C 0.3487(8) 0.5800(5) 0.9213(5) 0.078(2) Uani 1 1 d .
H13 H 0.3528 0.6198 0.9671 0.093 Uiso 1 1 calc R
C14 C 0.3233(8) 0.4928(5) 0.9352(5) 0.083(2) Uani 1 1 d .
H14 H 0.3107 0.4742 0.9914 0.099 Uiso 1 1 calc R
C15 C 0.3153(5) 0.4300(4) 0.8701(4) 0.0501(14) Uani 1 1 d .
C16 C 0.2874(6) 0.3365(4) 0.8951(4) 0.0505(15) Uani 1 1 d .
H16 H 0.2046 0.3317 0.9253 0.061 Uiso 1 1 calc R
C17 C 0.3865(6) 0.2934(4) 0.9524(4) 0.0559(16) Uani 1 1 d .
H17A H 0.4757 0.3148 0.9419 0.067 Uiso 1 1 calc R
H17B H 0.3673 0.2952 1.0133 0.067 Uiso 1 1 calc R
C18 C 0.5188(8) 0.0182(5) 0.8175(5) 0.073(2) Uani 1 1 d .
H18 H 0.5129 -0.0192 0.7698 0.087 Uiso 1 1 calc R
C19 C 0.4360(7) 0.0821(4) 0.8243(4) 0.0631(17) Uani 1 1 d .
H19 H 0.3753 0.0884 0.781 0.076 Uiso 1 1 calc R
C20 C 0.4863(7) 0.3092(5) 0.5810(5) 0.071(2) Uani 1 1 d .
H20 H 0.5391 0.3314 0.6262 0.086 Uiso 1 1 calc R
C21 C 0.5269(8) 0.3208(6) 0.4935(6) 0.091(3) Uani 1 1 d .
H21 H 0.6078 0.3496 0.4829 0.11 Uiso 1 1 calc R
C22 C 0.4510(10) 0.2910(6) 0.4249(6) 0.098(3) Uani 1 1 d .
H22 H 0.4796 0.301 0.3691 0.117 Uiso 1 1 calc R
C23 C 0.3292(9) 0.2451(5) 0.4393(5) 0.079(2) Uani 1 1 d .
C24 C 0.2447(12) 0.2104(7) 0.3734(6) 0.108(3) Uani 1 1 d .
H24 H 0.2698 0.2158 0.3164 0.13 Uiso 1 1 calc R
C25 C 0.3375(8) 0.4608(4) 0.7871(4) 0.071(2) Uani 1 1 d .
H25 H 0.3348 0.4209 0.7414 0.085 Uiso 1 1 calc R
C26 C 0.3634(8) 0.5490(4) 0.7711(4) 0.075(2) Uani 1 1 d .
H26 H 0.3775 0.5684 0.7152 0.09 Uiso 1 1 calc R
C27 C 0.9174(8) 0.9932(5) 0.2069(8) 0.092(3) Uani 1 1 d .
C28 C 0.9652(9) 0.9565(5) 0.2776(6) 0.095(3) Uani 1 1 d .
H28 H 0.9457 0.9763 0.3323 0.114 Uiso 1 1 calc R
C29 C 1.0431(8) 0.8891(5) 0.2668(5) 0.086(2) Uani 1 1 d .
H29 H 1.0755 0.8636 0.3155 0.103 Uiso 1 1 calc R
C30 C 1.0767(7) 0.8564(4) 0.1843(4) 0.0618(17) Uani 1 1 d .
C31 C 1.1728(6) 0.7911(4) 0.1732(4) 0.0581(16) Uani 1 1 d .
H31 H 1.258 0.8236 0.1681 0.07 Uiso 1 1 calc R
C32 C 1.1874(5) 0.7132(4) 0.2359(4) 0.0493(14) Uani 1 1 d .
H32 H 1.2595 0.7247 0.2767 0.059 Uiso 1 1 calc R
C33 C 1.0649(6) 0.6780(4) 0.2778(4) 0.0457(14) Uani 1 1 d .
C34 C 0.9850(5) 0.6223(4) 0.4208(4) 0.0455(13) Uani 1 1 d .
C35 C 1.0156(6) 0.6340(4) 0.5089(4) 0.0479(14) Uani 1 1 d .
C36 C 1.1559(7) 0.6900(5) 0.6124(4) 0.0721(19) Uani 1 1 d .
H36 H 1.2332 0.7224 0.6271 0.086 Uiso 1 1 calc R
C37 C 1.0773(8) 0.6561(6) 0.6794(4) 0.078(2) Uani 1 1 d .
H37 H 1.1014 0.6659 0.7367 0.093 Uiso 1 1 calc R
C38 C 1.1296(7) 0.3823(4) 0.1278(4) 0.0610(17) Uani 1 1 d .
C39 C 1.2512(7) 0.4151(5) 0.1586(4) 0.0664(19) Uani 1 1 d .
H39 H 1.3134 0.3773 0.1727 0.08 Uiso 1 1 calc R
C40 C 1.2771(6) 0.5055(5) 0.1677(4) 0.0600(17) Uani 1 1 d .
H40 H 1.3578 0.5278 0.1884 0.072 Uiso 1 1 calc R
C41 C 1.1875(6) 0.5628(4) 0.1471(4) 0.0500(15) Uani 1 1 d .
C42 C 1.2231(5) 0.6588(4) 0.1553(4) 0.0503(15) Uani 1 1 d .
H42 H 1.3167 0.669 0.1472 0.06 Uiso 1 1 calc R
C43 C 0.9410(9) 0.9603(6) 0.1236(7) 0.099(3) Uani 1 1 d .
H43 H 0.9037 0.984 0.0756 0.119 Uiso 1 1 calc R
C44 C 1.0210(7) 0.8917(5) 0.1141(5) 0.076(2) Uani 1 1 d .
H44 H 1.0365 0.8699 0.0594 0.091 Uiso 1 1 calc R
C45 C 1.1576(7) 0.7249(4) 0.0990(4) 0.0620(17) Uani 1 1 d .
H45A H 1.2066 0.743 0.0484 0.074 Uiso 1 1 calc R
H45B H 1.0684 0.7064 0.0841 0.074 Uiso 1 1 calc R
C46 C 0.8711(6) 0.5768(4) 0.3961(4) 0.0524(15) Uani 1 1 d .
H46 H 0.8513 0.5694 0.3378 0.063 Uiso 1 1 calc R
C47 C 0.7839(6) 0.5409(4) 0.4574(4) 0.0613(17) Uani 1 1 d .
H47 H 0.7062 0.511 0.4395 0.074 Uiso 1 1 calc R
C48 C 0.8119(6) 0.5495(4) 0.5423(5) 0.0623(17) Uani 1 1 d .
H48 H 0.7542 0.5248 0.5826 0.075 Uiso 1 1 calc R
C49 C 0.9280(6) 0.5956(4) 0.5693(4) 0.0579(17) Uani 1 1 d .
C50 C 0.9660(8) 0.6089(5) 0.6580(4) 0.078(2) Uani 1 1 d .
H50 H 0.913 0.5845 0.701 0.093 Uiso 1 1 calc R
C51 C 1.0666(6) 0.5269(4) 0.1169(4) 0.0571(16) Uani 1 1 d .
H51 H 1.0039 0.5645 0.1034 0.068 Uiso 1 1 calc R
C52 C 1.0379(6) 0.4382(4) 0.1068(4) 0.0592(16) Uani 1 1 d .
H52 H 0.9572 0.4161 0.0859 0.071 Uiso 1 1 calc R

loop_
_atom_site_aniso_label
_atom_site_aniso_U_11
_atom_site_aniso_U_22
_atom_site_aniso_U_33
_atom_site_aniso_U_23
_atom_site_aniso_U_13
_atom_site_aniso_U_12
Br1 0.0766(6) 0.0587(5) 0.1122(7) 0.0095(4) 0.0121(5) 0.0150(4)
Br2 0.1154(7) 0.0573(4) 0.0696(5) -0.0039(3) -0.0131(4) -0.0012(4)
Br3 0.0974(8) 0.0617(6) 0.2699(17) -0.0062(7) -0.0103(9) 0.0036(5)
Br4 0.1131(7) 0.0658(5) 0.0868(6) 0.0008(4) 0.0119(5) 0.0190(4)
O1 0.035(2) 0.083(3) 0.062(3) 0.003(2) -0.002(2) -0.002(2)
O2 0.033(2) 0.083(3) 0.051(3) 0.017(2) -0.0097(19) -0.0019(19)
N1 0.073(4) 0.066(4) 0.072(4) -0.014(3) -0.019(3) -0.001(3)
N2 0.039(3) 0.067(3) 0.040(3) 0.005(2) -0.004(2) -0.005(2)
N3 0.040(3) 0.073(3) 0.041(3) 0.007(2) -0.002(2) -0.002(2)
N4 0.050(3) 0.084(4) 0.042(3) -0.006(3) -0.002(2) 0.002(3)
C1 0.161(11) 0.094(7) 0.072(7) -0.024(5) -0.049(7) 0.011(7)
C2 0.103(7) 0.074(6) 0.138(9) -0.018(5) -0.044(6) -0.003(5)
C3 0.067(5) 0.056(4) 0.066(5) -0.010(3) -0.010(4) 0.013(3)
C4 0.054(4) 0.059(4) 0.046(4) 0.002(3) -0.003(3) 0.011(3)
C5 0.039(4) 0.045(3) 0.054(4) 0.003(3) 0.000(3) 0.007(3)
C6 0.037(3) 0.056(4) 0.052(4) 0.006(3) -0.004(3) 0.000(3)
C7 0.048(4) 0.058(4) 0.049(4) 0.009(3) -0.003(3) 0.002(3)
C8 0.050(4) 0.048(3) 0.054(4) 0.009(3) 0.004(3) -0.006(3)
C9 0.052(4) 0.056(4) 0.050(4) 0.010(3) -0.002(3) -0.001(3)
C10 0.050(4) 0.065(4) 0.065(4) 0.020(3) -0.002(3) 0.003(3)
C11 0.054(4) 0.054(4) 0.062(4) 0.015(3) 0.005(3) 0.000(3)
C12 0.056(4) 0.054(4) 0.058(4) -0.005(3) -0.012(3) 0.002(3)
C13 0.109(6) 0.069(5) 0.053(4) -0.012(3) 0.015(4) -0.005(4)
C14 0.123(7) 0.074(5) 0.050(4) -0.008(4) 0.027(4) -0.003(4)
C15 0.036(3) 0.062(4) 0.053(4) -0.004(3) -0.001(3) 0.009(3)
C16 0.044(3) 0.057(4) 0.050(4) 0.000(3) 0.008(3) 0.003(3)
C17 0.052(4) 0.074(4) 0.043(4) -0.002(3) -0.003(3) 0.012(3)
C18 0.088(5) 0.062(4) 0.068(5) -0.013(3) -0.008(4) 0.002(4)
C19 0.069(5) 0.059(4) 0.062(4) 0.003(3) -0.013(3) 0.009(3)
C20 0.053(4) 0.097(6) 0.064(5) 0.007(4) 0.002(3) 0.006(4)
C21 0.072(5) 0.122(7) 0.079(6) 0.021(5) 0.015(5) 0.004(5)
C22 0.113(8) 0.112(7) 0.070(6) 0.007(5) 0.030(6) 0.016(6)
C23 0.104(7) 0.083(5) 0.055(5) -0.006(4) -0.003(4) 0.027(5)
C24 0.150(10) 0.116(8) 0.060(6) -0.015(5) -0.026(6) 0.025(7)
C25 0.111(6) 0.054(4) 0.046(4) -0.005(3) -0.026(4) 0.009(4)
C26 0.114(6) 0.062(4) 0.047(4) 0.001(3) -0.021(4) 0.008(4)
C27 0.068(5) 0.050(4) 0.155(10) -0.002(5) -0.002(6) -0.009(4)
C28 0.126(8) 0.061(5) 0.099(7) -0.006(4) 0.009(6) 0.016(5)
C29 0.108(7) 0.069(5) 0.080(6) 0.005(4) -0.015(5) 0.000(5)
C30 0.061(4) 0.057(4) 0.064(4) 0.005(3) 0.001(3) -0.017(3)
C31 0.054(4) 0.065(4) 0.052(4) 0.010(3) 0.001(3) -0.013(3)
C32 0.037(3) 0.072(4) 0.037(3) 0.004(3) -0.003(3) -0.005(3)
C33 0.046(4) 0.051(3) 0.041(3) 0.007(3) 0.001(3) 0.005(3)
C34 0.044(3) 0.050(3) 0.042(3) 0.005(3) 0.001(3) 0.005(3)
C35 0.044(4) 0.058(4) 0.042(3) 0.001(3) 0.003(3) 0.008(3)
C36 0.068(5) 0.093(5) 0.055(5) -0.010(4) -0.005(4) 0.004(4)
C37 0.073(5) 0.117(6) 0.044(4) -0.006(4) 0.002(4) 0.014(5)
C38 0.077(5) 0.068(4) 0.040(4) -0.003(3) 0.012(3) 0.015(4)
C39 0.050(4) 0.100(6) 0.052(4) 0.008(4) 0.006(3) 0.023(4)
C40 0.044(4) 0.087(5) 0.050(4) 0.004(3) 0.005(3) 0.008(3)
C41 0.039(3) 0.075(4) 0.036(3) 0.004(3) 0.000(3) 0.005(3)
C42 0.035(3) 0.072(4) 0.043(3) 0.004(3) 0.004(3) -0.003(3)
C43 0.074(6) 0.080(6) 0.139(9) 0.038(6) -0.030(6) -0.017(5)
C44 0.067(5) 0.082(5) 0.077(5) 0.024(4) -0.011(4) -0.007(4)
C45 0.060(4) 0.082(5) 0.042(4) 0.010(3) 0.000(3) -0.007(3)
C46 0.052(4) 0.061(4) 0.044(3) 0.008(3) 0.004(3) 0.000(3)
C47 0.049(4) 0.060(4) 0.074(5) 0.007(3) 0.001(3) -0.001(3)
C48 0.050(4) 0.072(4) 0.065(5) 0.010(3) 0.016(3) 0.003(3)
C49 0.061(4) 0.075(4) 0.042(4) 0.007(3) 0.011(3) 0.024(3)
C50 0.084(6) 0.105(6) 0.048(4) 0.009(4) 0.021(4) 0.026(5)
C51 0.049(4) 0.067(4) 0.056(4) 0.006(3) -0.013(3) 0.011(3)
C52 0.055(4) 0.069(4) 0.055(4) -0.003(3) -0.009(3) 0.014(3)

loop_
_atom_type_symbol
_atom_type_description
_atom_type_scat_dispersion_real
_atom_type_scat_dispersion_imag
_atom_type_scat_source
C C 0.0033 0.0016 'International Tables Vol C Tables 4.2.6.8 and 6.1.1.4'
H H 0 0 'International Tables Vol C Tables 4.2.6.8 and 6.1.1.4'
Br Br -0.2901 2.4595 'International Tables Vol C Tables 4.2.6.8 and 6.1.1.4'
N N 0.0061 0.0033 'International Tables Vol C Tables 4.2.6.8 and 6.1.1.4'
O O 0.0106 0.006 'International Tables Vol C Tables 4.2.6.8 and 6.1.1.4'

loop_
_geom_angle_atom_site_label_1
_geom_angle_atom_site_label_2
_geom_angle_atom_site_label_3
_geom_angle
C2 N1 C3 115.1(7)
C4 N2 H2 115.8
C5 N2 H2 115.8
C5 N2 C4 128.4(5)
C33 N3 H3 116
C33 N3 C34 128.1(5)
C34 N3 H3 116
C36 N4 C35 118.3(6)
C2 C1 H1 120.5
C24 C1 H1 120.5
C24 C1 C2 119.1(9)
N1 C2 C1 124.8(9)
N1 C2 H2A 117.6
C1 C2 H2A 117.6
N1 C3 C4 117.6(6)
N1 C3 C23 123.2(6)
C4 C3 C23 119.1(7)
N2 C4 C3 115.7(6)
N2 C4 C20 123.6(6)
C20 C4 C3 120.6(6)
O1 C5 N2 123.7(5)
O1 C5 C6 122.6(5)
N2 C5 C6 113.6(5)
C5 C6 H6 112.8
C5 C6 C7 114.7(5)
C5 C6 C16 114.7(5)
C7 C6 H6 112.8
C7 C6 C16 86.6(4)
C16 C6 H6 112.8
C6 C7 H7 107.9
C8 C7 C6 121.7(5)
C8 C7 H7 107.9
C8 C7 C17 120.2(5)
C17 C7 C6 89.6(4)
C17 C7 H7 107.9
C9 C8 C7 120.2(6)
C19 C8 C7 121.9(6)
C19 C8 C9 117.8(6)
C8 C9 H9 119.5
C10 C9 C8 121.1(6)
C10 C9 H9 119.5
C9 C10 H10 120.2
C11 C10 C9 119.6(6)
C11 C10 H10 120.2
C10 C11 Br1 120.1(5)
C18 C11 Br1 120.1(6)
C18 C11 C10 119.8(7)
C13 C12 Br2 120.2(5)
C13 C12 C26 120.3(6)
C26 C12 Br2 119.5(5)
C12 C13 H13 120.5
C14 C13 C12 119.1(6)
C14 C13 H13 120.5
C13 C14 H14 118.3
C13 C14 C15 123.5(7)
C15 C14 H14 118.3
C14 C15 C16 117.5(6)
C14 C15 C25 116.2(6)
C25 C15 C16 126.2(5)
C6 C16 H16 107.4
C15 C16 C6 125.4(5)
C15 C16 H16 107.4
C15 C16 C17 119.0(5)
C17 C16 C6 88.1(4)
C17 C16 H16 107.4
C7 C17 C16 89.1(4)
C7 C17 H17A 113.8
C7 C17 H17B 113.8
C16 C17 H17A 113.8
C16 C17 H17B 113.8
H17A C17 H17B 111
C11 C18 H18 119.3
C11 C18 C19 121.4(7)
C19 C18 H18 119.3
C8 C19 H19 119.8
C18 C19 C8 120.4(7)
C18 C19 H19 119.8
C4 C20 H20 120.6
C4 C20 C21 118.9(7)
C21 C20 H20 120.6
C20 C21 H21 118.7
C22 C21 C20 122.5(8)
C22 C21 H21 118.7
C21 C22 H22 120.1
C21 C22 C23 119.8(8)
C23 C22 H22 120.1
C22 C23 C3 119.0(7)
C22 C23 C24 124.4(9)
C24 C23 C3 116.6(8)
C1 C24 C23 121.1(9)
C1 C24 H24 119.5
C23 C24 H24 119.5
C15 C25 H25 119.3
C26 C25 C15 121.5(6)
C26 C25 H25 119.3
C12 C26 H26 120.3
C25 C26 C12 119.4(6)
C25 C26 H26 120.3
C28 C27 Br3 121.2(8)
C28 C27 C43 121.1(8)
C43 C27 Br3 117.7(8)
C27 C28 H28 120.8
C27 C28 C29 118.5(9)
C29 C28 H28 120.8
C28 C29 H29 118.4
C28 C29 C30 123.1(8)
C30 C29 H29 118.4
C29 C30 C31 122.5(7)
C44 C30 C29 116.9(7)
C44 C30 C31 120.5(7)
C30 C31 H31 107.5
C30 C31 C32 123.8(5)
C30 C31 C45 119.8(6)
C32 C31 H31 107.5
C45 C31 H31 107.5
C45 C31 C32 88.8(5)
C31 C32 H32 113
C33 C32 C31 114.8(5)
C33 C32 H32 113
C33 C32 C42 113.6(5)
C42 C32 C31 86.8(4)
C42 C32 H32 113
O2 C33 N3 122.3(5)
O2 C33 C32 123.8(5)
N3 C33 C32 113.9(5)
N3 C34 C35 115.3(5)
C46 C34 N3 124.7(5)
C46 C34 C35 119.9(5)
N4 C35 C34 118.3(5)
N4 C35 C49 123.5(6)
C49 C35 C34 118.2(6)
N4 C36 H36 117.9
N4 C36 C37 124.3(7)
C37 C36 H36 117.9
C36 C37 H37 121.1
C50 C37 C36 117.8(7)
C50 C37 H37 121.1
C39 C38 Br4 120.2(5)
C52 C38 Br4 119.1(5)
C52 C38 C39 120.7(6)
C38 C39 H39 120.8
C40 C39 C38 118.4(6)
C40 C39 H39 120.8
C39 C40 H40 119
C41 C40 C39 122.1(6)
C41 C40 H40 119
C40 C41 C42 119.4(6)
C40 C41 C51 117.4(6)
C51 C41 C42 123.2(6)
C32 C42 H42 107.7
C41 C42 C32 122.3(5)
C41 C42 H42 107.7
C41 C42 C45 121.3(5)
C45 C42 C32 88.2(5)
C45 C42 H42 107.7
C27 C43 H43 120.3
C44 C43 C27 119.4(8)
C44 C43 H43 120.3
C30 C44 C43 120.8(9)
C30 C44 H44 119.6
C43 C44 H44 119.6
C31 C45 C42 89.0(5)
C31 C45 H45A 113.8
C31 C45 H45B 113.8
C42 C45 H45A 113.8
C42 C45 H45B 113.8
H45A C45 H45B 111
C34 C46 H46 119.6
C34 C46 C47 120.8(6)
C47 C46 H46 119.6
C46 C47 H47 119.7
C48 C47 C46 120.6(6)
C48 C47 H47 119.7
C47 C48 H48 120.1
C47 C48 C49 119.7(6)
C49 C48 H48 120.1
C35 C49 C50 115.4(7)
C48 C49 C35 120.6(6)
C48 C49 C50 123.9(6)
C37 C50 C49 120.8(7)
C37 C50 H50 119.6
C49 C50 H50 119.6
C41 C51 H51 119
C52 C51 C41 122.1(6)
C52 C51 H51 119
C38 C52 H52 120.4
C51 C52 C38 119.2(6)
C51 C52 H52 120.4

loop_
_geom_bond_atom_site_label_1
_geom_bond_atom_site_label_2
_geom_bond_distance
Br1 C11 1.906(6)
Br2 C12 1.902(6)
Br3 C27 1.891(8)
Br4 C38 1.905(7)
O1 C5 1.211(6)
O2 C33 1.208(7)
N1 C2 1.353(10)
N1 C3 1.361(9)
N2 H2 0.86
N2 C4 1.378(7)
N2 C5 1.346(7)
N3 H3 0.86
N3 C33 1.388(7)
N3 C34 1.405(7)
N4 C35 1.336(8)
N4 C36 1.309(8)
C1 H1 0.93
C1 C2 1.442(13)
C1 C24 1.314(13)
C2 H2A 0.93
C3 C4 1.414(9)
C3 C23 1.473(10)
C4 C20 1.395(9)
C5 C6 1.520(8)
C6 H6 0.98
C6 C7 1.564(8)
C6 C16 1.605(8)
C7 H7 0.98
C7 C8 1.503(8)
C7 C17 1.549(9)
C8 C9 1.384(8)
C8 C19 1.376(9)
C9 H9 0.93
C9 C10 1.377(9)
C10 H10 0.93
C10 C11 1.357(9)
C11 C18 1.353(10)
C12 C13 1.369(9)
C12 C26 1.381(9)
C13 H13 0.93
C13 C14 1.355(10)
C14 H14 0.93
C14 C15 1.383(9)
C15 C16 1.490(8)
C15 C25 1.393(9)
C16 H16 0.98
C16 C17 1.551(8)
C17 H17A 0.97
C17 H17B 0.97
C18 H18 0.93
C18 C19 1.360(10)
C19 H19 0.93
C20 H20 0.93
C20 C21 1.436(10)
C21 H21 0.93
C21 C22 1.370(12)
C22 H22 0.93
C22 C23 1.411(12)
C23 C24 1.411(12)
C24 H24 0.93
C25 H25 0.93
C25 C26 1.377(9)
C26 H26 0.93
C27 C28 1.349(12)
C27 C43 1.415(13)
C28 H28 0.93
C28 C29 1.373(11)
C29 H29 0.93
C29 C30 1.429(10)
C30 C31 1.481(10)
C30 C44 1.369(10)
C31 H31 0.98
C31 C32 1.564(8)
C31 C45 1.523(9)
C32 H32 0.98
C32 C33 1.493(7)
C32 C42 1.562(8)
C34 C35 1.410(8)
C34 C46 1.368(8)
C35 C49 1.410(8)
C36 H36 0.93
C36 C37 1.405(9)
C37 H37 0.93
C37 C50 1.344(10)
C38 C39 1.395(10)
C38 C52 1.374(9)
C39 H39 0.93
C39 C40 1.389(9)
C40 H40 0.93
C40 C41 1.372(9)
C41 C42 1.484(8)
C41 C51 1.399(8)
C42 H42 0.98
C42 C45 1.542(9)
C43 H43 0.93
C43 C44 1.401(12)
C44 H44 0.93
C45 H45A 0.97
C45 H45B 0.97
C46 H46 0.93
C46 C47 1.402(8)
C47 H47 0.93
C47 C48 1.352(9)
C48 H48 0.93
C48 C49 1.401(9)
C49 C50 1.438(9)
C50 H50 0.93
C51 H51 0.93
C51 C52 1.369(9)
C52 H52 0.93
